data_4331565
loop_
_publ_author_name
'Buni\<c, Tina'
'Tav\<car, Ga\<sper'
'Tram\<sek, Melita'
'\<Zemva, Boris'

_publ_section_title
;
 Coordination of XeF2to Calcium and Cadmium Hexafluorophosphates(V)
;
_journal_issue 3
_journal_name_full 'Inorganic Chemistry'
_journal_page_first 1038
_journal_page_last 1042
_journal_paper_doi 10.1021/ic051083t
_journal_volume 45
_journal_year 2006
_chemical_formula_sum 'Cd F22 P2 Xe5'
_chemical_formula_weight 1248.84
_chemical_name_systematic
; 
 ? 
;
_space_group_IT_number 33
_symmetry_cell_setting orthorhombic
_symmetry_space_group_name_Hall 'P 2c -2n'
_symmetry_space_group_name_H-M 'P n a 21'
_atom_sites_solution_hydrogens geom
_atom_sites_solution_primary direct
_atom_sites_solution_secondary difmap
_audit_creation_method SHELXL-97
_cell_angle_alpha 90.00
_cell_angle_beta 90.00
_cell_angle_gamma 90.00
_cell_formula_units_Z 4
_cell_length_a 14.082(2)
_cell_length_b 17.177(12)
_cell_length_c 8.4700(15)
_cell_measurement_reflns_used 72
_cell_measurement_temperature 200(2)
_cell_measurement_theta_max 29.1292
_cell_measurement_theta_min 1.8699
_cell_volume 2048.8(15)
_computing_cell_refinement 'CrystalClear (Rigaku Corp., 2000)'
_computing_data_collection 'CrystalClear (Rigaku Corp., 2000)'
_computing_data_reduction 'CrystalClear (Rigaku Corp., 2000)'
_computing_structure_refinement 'SHELXL-97 (Sheldrick, 1997)'
_computing_structure_solution 'SHELXS-97 (Sheldrick, 1990)'
_diffrn_ambient_temperature 200(2)
_diffrn_detector_area_resol_mean 14.7059
_diffrn_measured_fraction_theta_full 0.95
_diffrn_measured_fraction_theta_max 0.888
_diffrn_measurement_details
;
scan:
    Number of images: 600
               Slice: -90.0000 - 90.0000
         Image width: 0.3000
            Exp time: 15.0000
       Rotation axis: Phi
               Omega: 0.0000
                 Chi: 0.0000
                 Phi: 0.0000
                 XTD: 50.2474
              2theta: 20.1223
scan:
    Number of images: 133
               Slice: 0.1000 - 40.0000
         Image width: 0.3000
            Exp time: 15.0000
       Rotation axis: Omega
               Omega: 0.0000
                 Chi: 90.0000
                 Phi: 0.0000
                 XTD: 50.2474
              2theta: 20.1223

;
_diffrn_measurement_device
;
Mercury CCD (2x2 bin mode)
;
_diffrn_measurement_device_details
;
AFC7: Eulerian 3-circle
;
_diffrn_measurement_method dtprofit.ref
_diffrn_radiation_detector CCD
_diffrn_radiation_monochromator graphite
_diffrn_radiation_source 'fine-focus sealed tube'
_diffrn_radiation_type MoK\a
_diffrn_radiation_wavelength 0.71069
_diffrn_reflns_av_R_equivalents 0.0227
_diffrn_reflns_av_sigmaI/netI 0.0350
_diffrn_reflns_limit_h_max 18
_diffrn_reflns_limit_h_min -15
_diffrn_reflns_limit_k_max 9
_diffrn_reflns_limit_k_min -21
_diffrn_reflns_limit_l_max 11
_diffrn_reflns_limit_l_min -11
_diffrn_reflns_number 8878
_diffrn_reflns_reduction_process 'Lp corrections applied'
_diffrn_reflns_theta_full 28.01
_diffrn_reflns_theta_max 29.11
_diffrn_reflns_theta_min 1.87
_exptl_absorpt_coefficient_mu 9.534
_exptl_absorpt_correction_T_max 0.380
_exptl_absorpt_correction_T_min 0.248
_exptl_absorpt_correction_type multi-scan
_exptl_crystal_colour Colorless
_exptl_crystal_density_diffrn 4.049
_exptl_crystal_density_method 'not measured'
_exptl_crystal_description Chunk
_exptl_crystal_F_000 2184
_exptl_crystal_size_max 0.15
_exptl_crystal_size_mid 0.10
_exptl_crystal_size_min 0.10
_refine_diff_density_max 1.648
_refine_diff_density_min -2.208
_refine_diff_density_rms 0.275
_refine_ls_abs_structure_details 'Flack H D (1983), Acta Cryst. A39, 876-881'
_refine_ls_abs_structure_Flack 0.48(3)
_refine_ls_extinction_coef 0.000166(18)
_refine_ls_extinction_expression Fc^*^=kFc[1+0.001xFc^2^\l^3^/sin(2\q)]^-1/4^
_refine_ls_extinction_method SHELXL
_refine_ls_goodness_of_fit_ref 1.079
_refine_ls_hydrogen_treatment mixed
_refine_ls_matrix_type full
_refine_ls_number_parameters 273
_refine_ls_number_reflns 4377
_refine_ls_number_restraints 1
_refine_ls_restrained_S_all 1.079
_refine_ls_R_factor_all 0.0367
_refine_ls_R_factor_gt 0.0326
_refine_ls_shift/su_max 0.000
_refine_ls_shift/su_mean 0.000
_refine_ls_structure_factor_coef Fsqd
_refine_ls_weighting_details 'calc w=1/[\s^2^(Fo^2^)+(0.0229P)^2^+23.0425P] where P=(Fo^2^+2Fc^2^)/3'
_refine_ls_weighting_scheme calc
_refine_ls_wR_factor_gt 0.0695
_refine_ls_wR_factor_ref 0.0728
_reflns_number_gt 4078
_reflns_number_total 4377
_reflns_threshold_expression >2sigma(I)
_cod_data_source_file ic051083tsup1.cif
_cod_data_source_block Cd(XeF2)5(PF6)2
_cod_original_sg_symbol_H-M 'P n a 21   '
_cod_database_code 4331565

loop_
_symmetry_equiv_pos_as_xyz
'x, y, z'
'-x, -y, z+1/2'
'-x+1/2, y+1/2, z+1/2'
'x+1/2, -y+1/2, z'

loop_
_atom_site_label
_atom_site_type_symbol
_atom_site_fract_x
_atom_site_fract_y
_atom_site_fract_z
_atom_site_U_iso_or_equiv
_atom_site_adp_type
_atom_site_occupancy
_atom_site_symmetry_multiplicity
_atom_site_calc_flag
Xe1 Xe 0.23902(4) 0.24691(4) -0.11863(11) 0.01607(12) Uani 1 1 d
Xe2 Xe 0.23080(5) 0.45879(4) 0.41353(9) 0.01778(14) Uani 1 1 d
Xe3 Xe 0.51650(5) 0.37012(3) 0.63824(8) 0.01432(14) Uani 1 1 d
Xe4 Xe 0.51321(4) 0.12366(4) 0.14361(9) 0.01529(14) Uani 1 1 d
Xe5 Xe 0.21223(4) 0.03066(4) 0.35176(9) 0.01621(13) Uani 1 1 d
Cd1 Cd 0.31709(5) 0.24023(4) 0.40114(12) 0.01994(17) Uani 1 1 d
P1 P 0.48093(19) 0.12241(15) 0.6426(5) 0.0138(5) Uani 1 1 d
P2 P 0.4663(2) 0.37314(14) 0.1282(4) 0.0121(5) Uani 1 1 d
F1 F 0.2526(5) 0.2402(4) 0.1148(8) 0.0277(17) Uani 1 1 d
F2 F 0.2256(4) 0.3431(3) 0.3557(9) 0.0215(13) Uani 1 1 d
F3 F 0.3895(4) 0.3245(3) 0.5658(8) 0.0204(14) Uani 1 1 d
F4 F 0.3866(4) 0.1466(4) 0.2531(8) 0.0216(14) Uani 1 1 d
F5 F 0.2084(4) 0.1469(3) 0.4052(8) 0.0189(13) Uani 1 1 d
F6 F 0.2226(5) 0.2528(3) -0.3541(9) 0.0238(14) Uani 1 1 d
F7 F 0.2313(5) 0.5680(4) 0.4781(9) 0.0300(17) Uani 1 1 d
F8 F 0.6367(4) 0.4153(4) 0.7092(9) 0.0238(15) Uani 1 1 d
F9 F 0.6339(5) 0.0993(4) 0.0425(9) 0.0259(15) Uani 1 1 d
F10 F 0.2089(5) -0.0796(4) 0.2899(9) 0.0272(16) Uani 1 1 d
F11 F 0.3723(5) 0.1476(4) 0.5945(8) 0.0304(16) Uani 1 1 d
F12 F 0.5180(6) 0.1837(4) 0.5154(8) 0.0355(18) Uani 1 1 d
F13 F 0.4779(5) 0.0574(4) 0.5088(9) 0.0260(16) Uani 1 1 d
F14 F 0.5850(5) 0.0986(5) 0.6856(8) 0.041(2) Uani 1 1 d
F15 F 0.4805(6) 0.1884(4) 0.7741(8) 0.0331(19) Uani 1 1 d
F16 F 0.4391(5) 0.0622(4) 0.7668(8) 0.0299(17) Uani 1 1 d
F21 F 0.4377(4) 0.3047(3) 0.2549(7) 0.0220(14) Uani 1 1 d
F22 F 0.4495(5) 0.3119(4) -0.0111(8) 0.0242(15) Uani 1 1 d
F23 F 0.3563(4) 0.3973(4) 0.1191(8) 0.0228(13) Uani 1 1 d
F24 F 0.4806(5) 0.4320(4) 0.2718(8) 0.0247(16) Uani 1 1 d
F25 F 0.5731(4) 0.3481(4) 0.1402(9) 0.0263(14) Uani 1 1 d
F26 F 0.4913(5) 0.4400(4) 0.0037(8) 0.0249(15) Uani 1 1 d

loop_
_atom_site_aniso_label
_atom_site_aniso_U_11
_atom_site_aniso_U_22
_atom_site_aniso_U_33
_atom_site_aniso_U_23
_atom_site_aniso_U_13
_atom_site_aniso_U_12
Xe1 0.0157(3) 0.0128(2) 0.0198(3) -0.0004(2) -0.0017(3) -0.0010(2)
Xe2 0.0204(3) 0.0184(3) 0.0146(3) 0.0009(3) -0.0002(3) 0.0005(2)
Xe3 0.0164(3) 0.0143(3) 0.0123(3) 0.0003(3) 0.0007(3) -0.0013(2)
Xe4 0.0186(3) 0.0140(3) 0.0132(3) -0.0003(3) 0.0010(3) 0.0006(2)
Xe5 0.0173(3) 0.0158(3) 0.0156(3) -0.0010(2) 0.0017(3) -0.0013(2)
Cd1 0.0196(3) 0.0151(3) 0.0252(4) -0.0039(3) 0.0022(3) -0.0013(3)
P1 0.0205(13) 0.0098(10) 0.0112(12) -0.0003(11) 0.0008(12) 0.0009(10)
P2 0.0151(13) 0.0105(11) 0.0108(14) 0.0016(10) 0.0002(12) -0.0002(9)
F1 0.040(5) 0.021(3) 0.022(4) 0.003(3) -0.008(3) -0.003(3)
F2 0.029(3) 0.011(2) 0.025(3) 0.002(3) 0.003(3) 0.001(2)
F3 0.014(3) 0.022(3) 0.025(4) -0.009(3) 0.002(2) -0.002(2)
F4 0.023(3) 0.017(3) 0.025(4) -0.003(3) 0.000(3) 0.003(2)
F5 0.022(3) 0.013(3) 0.022(3) -0.005(3) 0.006(3) -0.002(2)
F6 0.028(4) 0.022(3) 0.022(3) -0.004(3) 0.000(3) 0.002(2)
F7 0.041(4) 0.017(3) 0.032(4) -0.002(3) -0.005(3) 0.005(3)
F8 0.014(3) 0.025(3) 0.032(4) -0.003(3) 0.000(3) -0.002(2)
F9 0.020(3) 0.031(4) 0.028(4) -0.005(3) 0.011(3) 0.001(3)
F10 0.034(4) 0.013(3) 0.034(4) -0.010(3) 0.005(3) 0.000(3)
F11 0.021(4) 0.045(4) 0.025(4) 0.000(3) -0.006(3) 0.016(3)
F12 0.054(5) 0.037(4) 0.016(4) 0.003(3) 0.005(3) -0.023(3)
F13 0.042(4) 0.016(3) 0.020(4) -0.003(3) -0.001(3) 0.009(3)
F14 0.019(4) 0.081(6) 0.023(4) -0.003(4) -0.002(3) 0.015(4)
F15 0.064(5) 0.021(3) 0.015(4) -0.001(3) 0.003(3) -0.001(3)
F16 0.045(5) 0.024(3) 0.021(4) 0.003(3) 0.008(3) -0.004(3)
F21 0.025(4) 0.020(3) 0.022(3) 0.002(3) 0.001(3) -0.003(2)
F22 0.034(4) 0.022(3) 0.017(3) -0.005(3) 0.005(3) -0.005(3)
F23 0.016(3) 0.026(3) 0.026(4) -0.003(3) -0.001(3) 0.003(2)
F24 0.041(4) 0.017(3) 0.016(4) 0.001(3) -0.003(3) -0.006(3)
F25 0.019(3) 0.030(3) 0.029(4) 0.004(3) 0.006(3) 0.000(3)
F26 0.042(4) 0.018(3) 0.015(3) 0.007(2) 0.009(3) -0.005(3)

loop_
_atom_type_symbol
_atom_type_description
_atom_type_scat_dispersion_real
_atom_type_scat_dispersion_imag
_atom_type_scat_source
Xe Xe -0.4205 1.9578 'International Tables Vol C Tables 4.2.6.8 and 6.1.1.4'
Cd Cd -0.8075 1.2024 'International Tables Vol C Tables 4.2.6.8 and 6.1.1.4'
P P 0.1023 0.0942 'International Tables Vol C Tables 4.2.6.8 and 6.1.1.4'
F F 0.0171 0.0103 'International Tables Vol C Tables 4.2.6.8 and 6.1.1.4'

loop_
_geom_angle_atom_site_label_1
_geom_angle_atom_site_label_2
_geom_angle_atom_site_label_3
_geom_angle
_geom_angle_site_symmetry_1
_geom_angle_site_symmetry_3
F1 Xe1 F6 178.8(3) . .
F7 Xe2 F2 177.0(3) . .
F8 Xe3 F3 179.0(3) . .
F9 Xe4 F4 178.5(3) . .
F10 Xe5 F5 176.1(3) . .
F5 Cd1 F2 100.22(19) . .
F5 Cd1 F3 140.1(2) . .
F2 Cd1 F3 81.9(2) . .
F5 Cd1 F4 78.1(2) . .
F2 Cd1 F4 136.1(3) . .
F3 Cd1 F4 127.2(2) . .
F5 Cd1 F21 147.0(2) . .
F2 Cd1 F21 87.3(2) . .
F3 Cd1 F21 72.5(2) . .
F4 Cd1 F21 74.5(2) . .
F5 Cd1 F11 74.6(2) . .
F2 Cd1 F11 146.1(3) . .
F3 Cd1 F11 81.8(2) . .
F4 Cd1 F11 76.6(2) . .
F21 Cd1 F11 115.5(2) . .
F5 Cd1 F6 71.2(2) . 1_556
F2 Cd1 F6 76.3(2) . 1_556
F3 Cd1 F6 70.6(2) . 1_556
F4 Cd1 F6 139.4(2) . 1_556
F21 Cd1 F6 141.3(2) . 1_556
F11 Cd1 F6 70.2(2) . 1_556
F5 Cd1 F1 76.8(2) . .
F2 Cd1 F1 68.5(2) . .
F3 Cd1 F1 137.6(2) . .
F4 Cd1 F1 68.4(2) . .
F21 Cd1 F1 76.3(2) . .
F11 Cd1 F1 138.5(2) . .
F6 Cd1 F1 126.6(2) 1_556 .
F14 P1 F16 91.3(4) . .
F14 P1 F15 91.6(4) . .
F16 P1 F15 89.9(4) . .
F14 P1 F13 90.4(4) . .
F16 P1 F13 90.3(4) . .
F15 P1 F13 178.0(4) . .
F14 P1 F12 91.3(4) . .
F16 P1 F12 177.4(5) . .
F15 P1 F12 90.2(4) . .
F13 P1 F12 89.5(4) . .
F14 P1 F11 179.1(5) . .
F16 P1 F11 89.4(4) . .
F15 P1 F11 89.0(4) . .
F13 P1 F11 89.0(4) . .
F12 P1 F11 87.9(4) . .
F25 P2 F24 90.2(4) . .
F25 P2 F22 90.6(4) . .
F24 P2 F22 177.6(4) . .
F25 P2 F26 91.7(4) . .
F24 P2 F26 91.2(3) . .
F22 P2 F26 91.1(4) . .
F25 P2 F23 178.6(4) . .
F24 P2 F23 89.7(4) . .
F22 P2 F23 89.5(4) . .
F26 P2 F23 89.7(4) . .
F25 P2 F21 89.8(3) . .
F24 P2 F21 89.2(4) . .
F22 P2 F21 88.6(3) . .
F26 P2 F21 178.4(4) . .
F23 P2 F21 88.8(3) . .
Xe1 F1 Cd1 164.6(4) . .
Xe2 F2 Cd1 135.2(3) . .
Xe3 F3 Cd1 145.7(3) . .
Xe4 F4 Cd1 139.9(3) . .
Xe5 F5 Cd1 133.1(3) . .
Xe1 F6 Cd1 139.9(3) . 1_554
P1 F11 Cd1 130.0(4) . .
P2 F21 Cd1 148.2(4) . .

loop_
_geom_bond_atom_site_label_1
_geom_bond_atom_site_label_2
_geom_bond_distance
_geom_bond_site_symmetry_2
Xe1 F1 1.990(7) .
Xe1 F6 2.010(8) .
Xe2 F7 1.955(7) .
Xe2 F2 2.048(6) .
Xe3 F8 1.956(6) .
Xe3 F3 2.047(6) .
Xe4 F9 1.948(6) .
Xe4 F4 2.048(6) .
Xe5 F10 1.966(6) .
Xe5 F5 2.049(5) .
Cd1 F5 2.216(5) .
Cd1 F2 2.220(6) .
Cd1 F3 2.254(6) .
Cd1 F4 2.262(6) .
Cd1 F21 2.375(6) .
Cd1 F11 2.412(7) .
Cd1 F6 2.473(8) 1_556
Cd1 F1 2.590(7) .
P1 F14 1.565(7) .
P1 F16 1.589(7) .
P1 F15 1.590(8) .
P1 F13 1.591(8) .
P1 F12 1.595(7) .
P1 F11 1.641(7) .
P2 F25 1.567(6) .
P2 F24 1.594(8) .
P2 F22 1.599(7) .
P2 F26 1.599(7) .
P2 F23 1.606(6) .
P2 F21 1.642(7) .
F6 Cd1 2.473(8) 1_554
